data_9010949
loop_
_publ_author_name
'Mitchell, R. H.'
'Alexander, M.'
'Cranswick, L. M. D.'
'Swainson, I. P.'

_publ_section_title
;
 A powder neutron diffraction study of the crystal structure of the
 fluoroperovskite NaMgF3 (neighborite) from 300 to 3.6 K
 Sample: T = 150 K
;
_journal_name_full 'Physics and Chemistry of Minerals'
_journal_page_first 705
_journal_page_last 712
_journal_paper_doi 10.1007/s00269-007-0188-0
_journal_volume 34
_journal_year 2007
_chemical_compound_source Synthetic
_chemical_formula_sum 'F3 Mg Na'
_chemical_name_mineral Neighborite
_space_group_IT_number 62
_symmetry_space_group_name_Hall '-P 2c 2ab'
_symmetry_space_group_name_H-M 'P b n m'
_cell_angle_alpha 90
_cell_angle_beta 90
_cell_angle_gamma 90
_cell_length_a 5.3382
_cell_length_b 5.4818
_cell_length_c 7.6436
_cell_formula_units_Z 4
_cell_volume 223.674
_database_code_amcsd 0009119
_diffrn_ambient_temperature 150
_exptl_crystal_density_diffrn 3.097
_cod_original_formula_sum 'Na Mg F3'
_cod_database_code 9010949

loop_
_space_group_symop_operation_xyz
x,y,z
x,y,1/2-z
-x,-y,1/2+z
1/2+x,1/2-y,1/2+z
1/2-x,1/2+y,1/2-z
1/2-x,1/2+y,z
1/2+x,1/2-y,-z
-x,-y,-z

loop_
_atom_site_label
_atom_site_fract_x
_atom_site_fract_y
_atom_site_fract_z
Na 0.98670 0.04790 0.25000
Mg 0.00000 0.50000 0.00000
F1 0.09110 0.47120 0.25000
F2 0.70160 0.29560 0.04820

loop_
_cod_related_entry_id
_cod_related_entry_database
_cod_related_entry_code
1 AMCSD 0009119
